data_7017776
loop_
_publ_author_name
'Vicente, Jos\'e'
'Chicote, Mar\'ia-Teresa'
'Abell\'an-L\'opez, Antonio'
'Bautista, Delia'

_publ_section_title
;
 A systematic study on the synthesis, reactivity and structure of
 ortho-palladated aryloximes, including the first cyclopalladated
 aryloximato and iminoaryloxime complexes.
;
_journal_issue 3
_journal_name_full 'Dalton transactions (Cambridge, England : 2003)'
_journal_page_first 752
_journal_page_last 762
_journal_paper_doi 10.1039/c1dt11445j
_journal_volume 41
_journal_year 2012
_chemical_formula_sum 'C44 H37 Cl2 N3 O3 P2 Pd'
_chemical_formula_weight 895.01
_chemical_name_systematic
;
?
;
_space_group_IT_number 4
_symmetry_cell_setting monoclinic
_symmetry_space_group_name_Hall 'P 2yb'
_symmetry_space_group_name_H-M 'P 1 21 1'
_atom_sites_solution_hydrogens geom
_atom_sites_solution_primary direct
_atom_sites_solution_secondary difmap
_audit_creation_method SHELXL-97
_cell_angle_alpha 90.00
_cell_angle_beta 105.436(2)
_cell_angle_gamma 90.00
_cell_formula_units_Z 2
_cell_length_a 10.5577(7)
_cell_length_b 13.2121(9)
_cell_length_c 14.6686(11)
_cell_measurement_reflns_used 8415
_cell_measurement_temperature 100(2)
_cell_measurement_theta_max 28.45
_cell_measurement_theta_min 2.51
_cell_volume 1972.3(2)
_computing_cell_refinement 'Bruker SAINT'
_computing_data_collection 'Bruker SMART'
_computing_data_reduction 'Bruker SAINT'
_computing_molecular_graphics 'Bruker SHELXTL'
_computing_publication_material 'Bruker SHELXTL'
_computing_structure_refinement 'SHELXL-97 (Sheldrick, 1997)'
_computing_structure_solution 'SHELXS-97 (Sheldrick, 1990)'
_diffrn_ambient_temperature 100(2)
_diffrn_detector_area_resol_mean 8.26
_diffrn_measured_fraction_theta_full 1.000
_diffrn_measured_fraction_theta_max 0.951
_diffrn_measurement_device_type 'Bruker SMART APEX'
_diffrn_measurement_method '\w- & \f-scan'
_diffrn_radiation_monochromator graphite
_diffrn_radiation_source 'fine-focus sealed tube'
_diffrn_radiation_type MoK\a
_diffrn_radiation_wavelength 0.71073
_diffrn_reflns_av_R_equivalents 0.0280
_diffrn_reflns_av_sigmaI/netI 0.0337
_diffrn_reflns_limit_h_max 14
_diffrn_reflns_limit_h_min -14
_diffrn_reflns_limit_k_max 17
_diffrn_reflns_limit_k_min -17
_diffrn_reflns_limit_l_max 19
_diffrn_reflns_limit_l_min -19
_diffrn_reflns_number 31495
_diffrn_reflns_theta_full 26.00
_diffrn_reflns_theta_max 28.65
_diffrn_reflns_theta_min 2.00
_exptl_absorpt_coefficient_mu 0.732
_exptl_absorpt_correction_T_max 0.9643
_exptl_absorpt_correction_T_min 0.7603
_exptl_absorpt_correction_type multi-scan
_exptl_absorpt_process_details SADABS
_exptl_crystal_colour yellow
_exptl_crystal_density_diffrn 1.507
_exptl_crystal_density_method 'not measured'
_exptl_crystal_description lath
_exptl_crystal_F_000 912
_exptl_crystal_size_max 0.24
_exptl_crystal_size_mid 0.17
_exptl_crystal_size_min 0.05
_refine_diff_density_max 0.765
_refine_diff_density_min -0.670
_refine_diff_density_rms 0.077
_refine_ls_abs_structure_details 'Flack H D (1983), Acta Cryst. A39, 876-881'
_refine_ls_abs_structure_Flack 0.000(14)
_refine_ls_extinction_method none
_refine_ls_goodness_of_fit_ref 1.103
_refine_ls_hydrogen_treatment mixed
_refine_ls_matrix_type full
_refine_ls_number_parameters 501
_refine_ls_number_reflns 9375
_refine_ls_number_restraints 2
_refine_ls_restrained_S_all 1.103
_refine_ls_R_factor_all 0.0314
_refine_ls_R_factor_gt 0.0305
_refine_ls_shift/su_max 0.002
_refine_ls_shift/su_mean 0.000
_refine_ls_structure_factor_coef Fsqd
_refine_ls_weighting_details 'calc w=1/[\s^2^(Fo^2^)+(0.0367P)^2^+0.3646P] where P=(Fo^2^+2Fc^2^)/3'
_refine_ls_weighting_scheme calc
_refine_ls_wR_factor_gt 0.0686
_refine_ls_wR_factor_ref 0.0690
_reflns_number_gt 9201
_reflns_number_total 9375
_reflns_threshold_expression >2sigma(I)
_cod_data_source_file c1dt11445j.txt
_cod_data_source_block aab501s
_cod_depositor_comments
;
The following automatic conversions were performed:

'_symmetry_cell_setting' value 'Monoclinic' changed to 'monoclinic'
according to /home/saulius/struct/CIF-dictionaries/cif_core.dic
dictionary named 'cif_core.dic' version 2.4.1 from 2010-06-29.

Automatic conversion script
Id: cif_fix_values 1715 2011-07-08 13:25:40Z adriana 
;
_cod_original_sg_symbol_H-M 'P 2(1)'
_cod_database_code 7017776

loop_
_symmetry_equiv_pos_as_xyz
'x, y, z'
'-x, y+1/2, -z'

loop_
_atom_site_label
_atom_site_type_symbol
_atom_site_fract_x
_atom_site_fract_y
_atom_site_fract_z
_atom_site_U_iso_or_equiv
_atom_site_adp_type
_atom_site_occupancy
_atom_site_symmetry_multiplicity
_atom_site_calc_flag
_atom_site_refinement_flags
Pd1 Pd 0.194954(16) 0.200875(13) 0.602410(11) 0.01466(5) Uani 1 1 d .
Cl1 Cl 0.27739(6) 0.36150(5) 0.60107(5) 0.02108(13) Uani 1 1 d .
Cl2 Cl 0.05328(7) 0.23486(5) 0.70568(5) 0.02677(15) Uani 1 1 d .
N1 N 0.1311(2) 0.05761(17) 0.59000(15) 0.0180(4) Uani 1 1 d .
O1 O 0.0343(2) 0.02160(15) 0.62858(14) 0.0255(4) Uani 1 1 d D
H01 H 0.021(3) 0.0765(17) 0.651(2) 0.029(9) Uiso 1 1 d D
C1 C 0.3050(2) 0.1459(2) 0.52375(16) 0.0170(5) Uani 1 1 d .
C2 C 0.2810(3) 0.0409(2) 0.50360(18) 0.0180(5) Uani 1 1 d .
C3 C 0.3512(3) -0.0130(2) 0.45141(18) 0.0214(5) Uani 1 1 d .
H3 H 0.3356 -0.0833 0.4405 0.026 Uiso 1 1 calc R
C4 C 0.4435(3) 0.0358(2) 0.41542(18) 0.0232(6) Uani 1 1 d .
H4 H 0.4917 0.0004 0.3792 0.028 Uiso 1 1 calc R
N2 N 0.5572(2) 0.1924(2) 0.39333(16) 0.0286(5) Uani 1 1 d .
O2 O 0.5812(3) 0.2813(2) 0.4148(2) 0.0705(11) Uani 1 1 d .
O3 O 0.6041(2) 0.14870(18) 0.33791(17) 0.0399(6) Uani 1 1 d .
C5 C 0.4630(3) 0.1384(2) 0.43433(18) 0.0208(5) Uani 1 1 d .
C6 C 0.3962(2) 0.1929(3) 0.48917(16) 0.0199(5) Uani 1 1 d .
H6 H 0.4150 0.2625 0.5020 0.024 Uiso 1 1 calc R
C7 C 0.1783(3) -0.0061(2) 0.54009(18) 0.0197(5) Uani 1 1 d .
C8 C 0.1335(3) -0.1132(2) 0.5249(2) 0.0247(6) Uani 1 1 d .
H8A H 0.1922 -0.1566 0.5719 0.037 Uiso 1 1 calc R
H8B H 0.1350 -0.1348 0.4613 0.037 Uiso 1 1 calc R
H8C H 0.0438 -0.1188 0.5315 0.037 Uiso 1 1 calc R
N3 N 0.0733(2) 0.79833(16) 0.91644(15) 0.0154(4) Uani 1 1 d .
P1 P -0.05394(6) 0.76346(5) 0.83717(4) 0.01289(12) Uani 1 1 d .
P2 P 0.22294(6) 0.76436(5) 0.94294(4) 0.01255(13) Uani 1 1 d .
C21 C -0.1642(2) 0.6974(2) 0.89189(16) 0.0164(4) Uani 1 1 d .
C22 C -0.1389(2) 0.6928(2) 0.98987(17) 0.0194(5) Uani 1 1 d .
H22 H -0.0636 0.7258 1.0284 0.023 Uiso 1 1 calc R
C23 C -0.2225(3) 0.6405(2) 1.0317(2) 0.0256(6) Uani 1 1 d .
H23 H -0.2060 0.6389 1.0986 0.031 Uiso 1 1 calc R
C24 C -0.3304(3) 0.5904(2) 0.9750(2) 0.0247(6) Uani 1 1 d .
H24 H -0.3865 0.5530 1.0035 0.030 Uiso 1 1 calc R
C25 C -0.3576(3) 0.5942(2) 0.8771(2) 0.0246(6) Uani 1 1 d .
H25 H -0.4322 0.5601 0.8390 0.029 Uiso 1 1 calc R
C26 C -0.2753(3) 0.6480(2) 0.8350(2) 0.0211(5) Uani 1 1 d .
H26 H -0.2939 0.6515 0.7681 0.025 Uiso 1 1 calc R
C31 C -0.0236(2) 0.68054(17) 0.74851(16) 0.0147(5) Uani 1 1 d .
C32 C 0.0234(3) 0.72260(18) 0.67601(18) 0.0192(5) Uani 1 1 d .
H32 H 0.0277 0.7940 0.6696 0.023 Uiso 1 1 calc R
C33 C 0.0635(3) 0.6593(2) 0.61402(19) 0.0217(5) Uani 1 1 d .
H33 H 0.0938 0.6874 0.5640 0.026 Uiso 1 1 calc R
C34 C 0.0599(3) 0.5553(2) 0.62416(19) 0.0218(6) Uani 1 1 d .
H34 H 0.0905 0.5125 0.5825 0.026 Uiso 1 1 calc R
C35 C 0.0121(3) 0.5134(2) 0.69480(19) 0.0207(5) Uani 1 1 d .
H35 H 0.0083 0.4420 0.7008 0.025 Uiso 1 1 calc R
C36 C -0.0304(2) 0.57572(19) 0.75682(18) 0.0182(5) Uani 1 1 d .
H36 H -0.0640 0.5470 0.8049 0.022 Uiso 1 1 calc R
C41 C -0.1352(2) 0.87465(19) 0.77814(17) 0.0152(5) Uani 1 1 d .
C42 C -0.2276(3) 0.8668(2) 0.69030(19) 0.0220(5) Uani 1 1 d .
H42 H -0.2485 0.8023 0.6616 0.026 Uiso 1 1 calc R
C43 C -0.2886(3) 0.9523(2) 0.6452(2) 0.0268(6) Uani 1 1 d .
H43 H -0.3505 0.9467 0.5851 0.032 Uiso 1 1 calc R
C44 C -0.2600(3) 1.0466(2) 0.6872(2) 0.0268(6) Uani 1 1 d .
H44 H -0.3029 1.1052 0.6563 0.032 Uiso 1 1 calc R
C45 C -0.1683(3) 1.0553(2) 0.7748(2) 0.0241(6) Uani 1 1 d .
H45 H -0.1482 1.1199 0.8033 0.029 Uiso 1 1 calc R
C46 C -0.1062(3) 0.96945(19) 0.82039(18) 0.0179(5) Uani 1 1 d .
H46 H -0.0440 0.9753 0.8803 0.021 Uiso 1 1 calc R
C51 C 0.2509(2) 0.6329(2) 0.92094(17) 0.0140(5) Uani 1 1 d .
C52 C 0.2972(2) 0.6012(2) 0.84552(18) 0.0171(5) Uani 1 1 d .
H52 H 0.3237 0.6496 0.8063 0.020 Uiso 1 1 calc R
C53 C 0.3048(3) 0.4986(2) 0.8277(2) 0.0217(6) Uani 1 1 d .
H53 H 0.3368 0.4769 0.7762 0.026 Uiso 1 1 calc R
C54 C 0.2663(3) 0.4277(2) 0.8839(2) 0.0261(6) Uani 1 1 d .
H54 H 0.2717 0.3576 0.8711 0.031 Uiso 1 1 calc R
C55 C 0.2196(3) 0.4593(2) 0.9590(2) 0.0297(7) Uani 1 1 d .
H55 H 0.1930 0.4105 0.9978 0.036 Uiso 1 1 calc R
C56 C 0.2113(3) 0.5613(2) 0.97787(19) 0.0243(6) Uani 1 1 d .
H56 H 0.1788 0.5826 1.0293 0.029 Uiso 1 1 calc R
C61 C 0.3183(2) 0.84057(19) 0.88342(18) 0.0155(5) Uani 1 1 d .
C62 C 0.4501(3) 0.8210(2) 0.8913(2) 0.0253(6) Uani 1 1 d .
H62 H 0.4913 0.7644 0.9270 0.030 Uiso 1 1 calc R
C63 C 0.5221(3) 0.8829(2) 0.8478(2) 0.0320(7) Uani 1 1 d .
H63 H 0.6115 0.8677 0.8521 0.038 Uiso 1 1 calc R
C64 C 0.4626(3) 0.9678(2) 0.7974(2) 0.0265(6) Uani 1 1 d .
H64 H 0.5119 1.0110 0.7680 0.032 Uiso 1 1 calc R
C65 C 0.3328(3) 0.9891(2) 0.79033(19) 0.0239(6) Uani 1 1 d .
H65 H 0.2932 1.0476 0.7569 0.029 Uiso 1 1 calc R
C66 C 0.2590(3) 0.9252(2) 0.83210(18) 0.0173(5) Uani 1 1 d .
H66 H 0.1688 0.9391 0.8257 0.021 Uiso 1 1 calc R
C71 C 0.2877(3) 0.78188(18) 1.06833(17) 0.0163(5) Uani 1 1 d .
C72 C 0.4115(3) 0.7431(2) 1.1139(2) 0.0259(6) Uani 1 1 d .
H72 H 0.4608 0.7073 1.0787 0.031 Uiso 1 1 calc R
C73 C 0.4624(3) 0.7568(2) 1.2105(2) 0.0282(6) Uani 1 1 d .
H73 H 0.5476 0.7321 1.2412 0.034 Uiso 1 1 calc R
C74 C 0.3889(3) 0.8066(2) 1.26201(19) 0.0262(6) Uani 1 1 d .
H74 H 0.4236 0.8151 1.3283 0.031 Uiso 1 1 calc R
C75 C 0.2655(3) 0.8441(2) 1.21784(19) 0.0268(6) Uani 1 1 d .
H75 H 0.2153 0.8775 1.2538 0.032 Uiso 1 1 calc R
C76 C 0.2151(3) 0.8326(2) 1.12020(17) 0.0189(5) Uani 1 1 d .
H76 H 0.1312 0.8596 1.0894 0.023 Uiso 1 1 calc R

loop_
_atom_site_aniso_label
_atom_site_aniso_U_11
_atom_site_aniso_U_22
_atom_site_aniso_U_33
_atom_site_aniso_U_23
_atom_site_aniso_U_13
_atom_site_aniso_U_12
Pd1 0.01498(8) 0.01534(8) 0.01412(8) -0.00094(8) 0.00469(6) 0.00148(8)
Cl1 0.0216(3) 0.0167(3) 0.0263(3) -0.0036(2) 0.0088(3) -0.0005(2)
Cl2 0.0336(4) 0.0217(3) 0.0326(3) -0.0021(3) 0.0221(3) 0.0013(3)
N1 0.0186(11) 0.0210(11) 0.0150(10) 0.0016(8) 0.0056(8) -0.0005(9)
O1 0.0303(11) 0.0222(10) 0.0287(10) 0.0004(8) 0.0161(9) -0.0036(8)
C1 0.0166(12) 0.0229(13) 0.0094(10) -0.0013(9) -0.0001(9) 0.0096(10)
C2 0.0205(13) 0.0188(12) 0.0146(11) 0.0041(10) 0.0046(10) 0.0015(10)
C3 0.0286(15) 0.0170(12) 0.0185(12) -0.0004(10) 0.0062(11) 0.0052(11)
C4 0.0254(14) 0.0270(14) 0.0172(12) -0.0025(11) 0.0060(11) 0.0090(11)
N2 0.0208(10) 0.0396(14) 0.0285(11) -0.0091(13) 0.0122(9) -0.0085(13)
O2 0.078(2) 0.0604(18) 0.100(2) -0.0452(18) 0.071(2) -0.0478(16)
O3 0.0461(14) 0.0438(14) 0.0424(13) -0.0042(11) 0.0336(12) 0.0029(11)
C5 0.0172(13) 0.0290(14) 0.0163(12) -0.0011(10) 0.0047(10) -0.0008(10)
C6 0.0179(11) 0.0207(12) 0.0172(10) -0.0042(12) -0.0023(9) 0.0013(12)
C7 0.0222(13) 0.0207(12) 0.0146(11) 0.0020(10) 0.0019(10) 0.0000(10)
C8 0.0336(16) 0.0187(13) 0.0222(13) 0.0011(10) 0.0081(12) 0.0009(11)
N3 0.0129(10) 0.0159(10) 0.0179(10) -0.0022(8) 0.0051(8) -0.0006(8)
P1 0.0113(3) 0.0129(3) 0.0146(3) -0.0009(2) 0.0036(2) 0.0003(2)
P2 0.0115(3) 0.0133(3) 0.0130(3) -0.0013(2) 0.0034(2) -0.0005(2)
C21 0.0137(10) 0.0121(9) 0.0248(11) 0.0018(12) 0.0077(8) 0.0022(12)
C22 0.0210(11) 0.0143(11) 0.0233(11) -0.0009(12) 0.0063(9) 0.0015(12)
C23 0.0313(16) 0.0243(14) 0.0237(13) 0.0042(11) 0.0119(12) 0.0001(11)
C24 0.0197(14) 0.0187(13) 0.0408(16) 0.0084(12) 0.0170(12) 0.0017(10)
C25 0.0125(12) 0.0250(14) 0.0372(16) 0.0010(12) 0.0083(11) -0.0004(10)
C26 0.0138(12) 0.0231(14) 0.0257(13) 0.0028(11) 0.0040(10) 0.0040(10)
C31 0.0105(10) 0.0152(14) 0.0169(10) -0.0031(9) 0.0010(8) 0.0003(8)
C32 0.0180(12) 0.0163(14) 0.0229(12) -0.0036(9) 0.0046(10) -0.0006(9)
C33 0.0211(13) 0.0253(12) 0.0202(12) -0.0028(11) 0.0078(11) -0.0023(11)
C34 0.0172(13) 0.0248(14) 0.0210(13) -0.0097(11) 0.0008(10) 0.0031(10)
C35 0.0179(13) 0.0148(12) 0.0252(13) -0.0043(10) -0.0015(11) 0.0010(10)
C36 0.0148(12) 0.0171(12) 0.0208(12) -0.0005(10) 0.0014(10) -0.0025(10)
C41 0.0121(12) 0.0174(12) 0.0171(11) 0.0021(9) 0.0056(9) 0.0035(9)
C42 0.0197(14) 0.0228(13) 0.0218(13) 0.0000(11) 0.0025(11) 0.0018(11)
C43 0.0244(15) 0.0313(15) 0.0220(14) 0.0034(12) 0.0013(11) 0.0068(12)
C44 0.0288(15) 0.0242(14) 0.0319(15) 0.0091(12) 0.0160(12) 0.0116(12)
C45 0.0314(16) 0.0163(13) 0.0295(14) -0.0003(11) 0.0165(12) 0.0012(11)
C46 0.0175(13) 0.0196(12) 0.0190(12) -0.0013(10) 0.0089(10) 0.0011(10)
C51 0.0122(12) 0.0167(11) 0.0134(11) -0.0022(9) 0.0038(9) 0.0018(9)
C52 0.0097(12) 0.0234(13) 0.0175(12) -0.0025(10) 0.0025(9) -0.0022(10)
C53 0.0116(12) 0.0257(14) 0.0269(14) -0.0072(11) 0.0035(11) 0.0002(10)
C54 0.0258(15) 0.0173(13) 0.0312(15) -0.0067(11) 0.0009(12) 0.0014(11)
C55 0.0441(19) 0.0161(13) 0.0302(15) 0.0052(12) 0.0121(14) 0.0006(12)
C56 0.0321(16) 0.0233(14) 0.0196(13) 0.0007(11) 0.0106(12) 0.0028(12)
C61 0.0140(12) 0.0156(12) 0.0175(12) -0.0039(9) 0.0049(10) -0.0025(9)
C62 0.0177(14) 0.0200(13) 0.0394(16) 0.0022(12) 0.0097(12) 0.0031(10)
C63 0.0190(14) 0.0309(16) 0.0515(19) -0.0025(14) 0.0187(14) -0.0012(12)
C64 0.0253(15) 0.0280(15) 0.0310(15) -0.0036(12) 0.0160(12) -0.0105(12)
C65 0.0278(15) 0.0227(13) 0.0215(13) 0.0023(11) 0.0072(11) -0.0050(11)
C66 0.0149(13) 0.0209(13) 0.0159(12) 0.0012(10) 0.0034(10) -0.0006(10)
C71 0.0190(12) 0.0142(11) 0.0150(11) -0.0017(9) 0.0031(10) -0.0014(9)
C72 0.0193(13) 0.0330(15) 0.0227(13) -0.0074(11) 0.0013(11) 0.0079(11)
C73 0.0239(14) 0.0326(16) 0.0218(13) -0.0045(12) -0.0049(11) 0.0036(12)
C74 0.0355(17) 0.0235(14) 0.0155(12) -0.0042(11) -0.0003(12) 0.0005(12)
C75 0.0344(17) 0.0262(15) 0.0189(13) -0.0075(11) 0.0054(12) 0.0026(12)
C76 0.0188(13) 0.0214(12) 0.0149(11) -0.0009(10) 0.0020(10) 0.0026(10)

loop_
_atom_type_symbol
_atom_type_description
_atom_type_scat_dispersion_real
_atom_type_scat_dispersion_imag
_atom_type_scat_source
C C 0.0033 0.0016 'International Tables Vol C Tables 4.2.6.8 and 6.1.1.4'
H H 0.0000 0.0000 'International Tables Vol C Tables 4.2.6.8 and 6.1.1.4'
N N 0.0061 0.0033 'International Tables Vol C Tables 4.2.6.8 and 6.1.1.4'
O O 0.0106 0.0060 'International Tables Vol C Tables 4.2.6.8 and 6.1.1.4'
P P 0.1023 0.0942 'International Tables Vol C Tables 4.2.6.8 and 6.1.1.4'
Cl Cl 0.1484 0.1585 'International Tables Vol C Tables 4.2.6.8 and 6.1.1.4'
Pd Pd -0.9988 1.0072 'International Tables Vol C Tables 4.2.6.8 and 6.1.1.4'

loop_
_geom_angle_atom_site_label_1
_geom_angle_atom_site_label_2
_geom_angle_atom_site_label_3
_geom_angle
C1 Pd1 N1 80.54(10)
C1 Pd1 Cl1 92.97(8)
N1 Pd1 Cl1 173.13(6)
C1 Pd1 Cl2 169.08(8)
N1 Pd1 Cl2 89.03(6)
Cl1 Pd1 Cl2 97.58(2)
C7 N1 O1 116.4(2)
C7 N1 Pd1 119.59(19)
O1 N1 Pd1 123.92(16)
C6 C1 C2 118.2(2)
C6 C1 Pd1 129.5(2)
C2 C1 Pd1 112.2(2)
C3 C2 C1 121.3(2)
C3 C2 C7 122.4(2)
C1 C2 C7 116.3(2)
C4 C3 C2 120.2(2)
C3 C4 C5 117.4(2)
O3 N2 O2 122.6(3)
O3 N2 C5 119.0(3)
O2 N2 C5 118.4(2)
C4 C5 C6 123.1(3)
C4 C5 N2 118.1(3)
C6 C5 N2 118.8(3)
C1 C6 C5 119.8(3)
N1 C7 C2 111.2(2)
N1 C7 C8 123.1(3)
C2 C7 C8 125.7(3)
P2 N3 P1 133.45(14)
N3 P1 C31 115.30(11)
N3 P1 C41 108.43(12)
C31 P1 C41 107.68(11)
N3 P1 C21 109.49(11)
C31 P1 C21 106.72(12)
C41 P1 C21 109.07(12)
N3 P2 C71 107.24(12)
N3 P2 C61 111.75(12)
C71 P2 C61 108.29(12)
N3 P2 C51 115.32(12)
C71 P2 C51 105.72(12)
C61 P2 C51 108.15(12)
C22 C21 C26 119.6(2)
C22 C21 P1 120.72(19)
C26 C21 P1 119.69(18)
C23 C22 C21 120.6(2)
C22 C23 C24 119.4(3)
C23 C24 C25 120.9(3)
C26 C25 C24 119.8(3)
C25 C26 C21 119.7(3)
C36 C31 C32 119.8(2)
C36 C31 P1 121.4(2)
C32 C31 P1 118.39(17)
C33 C32 C31 119.4(2)
C32 C33 C34 120.5(3)
C33 C34 C35 120.3(3)
C34 C35 C36 120.0(2)
C35 C36 C31 120.0(3)
C46 C41 C42 119.6(2)
C46 C41 P1 119.88(19)
C42 C41 P1 120.5(2)
C43 C42 C41 120.2(3)
C42 C43 C44 120.3(3)
C43 C44 C45 120.0(3)
C46 C45 C44 120.0(3)
C45 C46 C41 119.9(2)
C52 C51 C56 119.8(2)
C52 C51 P2 122.8(2)
C56 C51 P2 117.07(19)
C53 C52 C51 119.7(3)
C54 C53 C52 120.7(3)
C53 C54 C55 119.7(3)
C56 C55 C54 120.4(3)
C55 C56 C51 119.7(3)
C62 C61 C66 119.2(2)
C62 C61 P2 122.1(2)
C66 C61 P2 118.62(19)
C63 C62 C61 120.9(3)
C62 C63 C64 119.6(3)
C65 C64 C63 120.2(3)
C64 C65 C66 120.2(3)
C65 C66 C61 119.9(3)
C76 C71 C72 119.8(2)
C76 C71 P2 120.52(19)
C72 C71 P2 119.6(2)
C73 C72 C71 120.0(3)
C74 C73 C72 119.9(3)
C75 C74 C73 120.6(3)
C74 C75 C76 119.8(3)
C71 C76 C75 119.9(2)

loop_
_geom_bond_atom_site_label_1
_geom_bond_atom_site_label_2
_geom_bond_distance
Pd1 C1 1.981(2)
Pd1 N1 2.001(2)
Pd1 Cl1 2.2958(7)
Pd1 Cl2 2.4371(7)
N1 C7 1.299(3)
N1 O1 1.378(3)
C1 C6 1.353(4)
C1 C2 1.426(4)
C2 C3 1.395(4)
C2 C7 1.469(4)
C3 C4 1.385(4)
C4 C5 1.387(4)
N2 O3 1.206(3)
N2 O2 1.224(4)
N2 C5 1.476(4)
C5 C6 1.402(4)
C7 C8 1.490(4)
N3 P2 1.588(2)
N3 P1 1.593(2)
P1 C31 1.793(2)
P1 C41 1.803(2)
P1 C21 1.806(3)
P2 C71 1.799(3)
P2 C61 1.805(3)
P2 C51 1.805(3)
C21 C22 1.392(3)
C21 C26 1.405(4)
C22 C23 1.386(4)
C23 C24 1.387(4)
C24 C25 1.389(4)
C25 C26 1.388(4)
C31 C36 1.394(3)
C31 C32 1.403(4)
C32 C33 1.382(4)
C33 C34 1.383(4)
C34 C35 1.384(4)
C35 C36 1.387(4)
C41 C46 1.395(4)
C41 C42 1.398(4)
C42 C43 1.380(4)
C43 C44 1.386(4)
C44 C45 1.392(4)
C45 C46 1.389(4)
C51 C52 1.388(3)
C51 C56 1.398(4)
C52 C53 1.388(4)
C53 C54 1.378(4)
C54 C55 1.386(4)
C55 C56 1.384(4)
C61 C62 1.390(4)
C61 C66 1.399(4)
C62 C63 1.382(4)
C63 C64 1.398(4)
C64 C65 1.375(4)
C65 C66 1.396(4)
C71 C76 1.388(4)
C71 C72 1.398(4)
C72 C73 1.386(4)
C73 C74 1.386(4)
C74 C75 1.383(4)
C75 C76 1.397(4)

loop_
_geom_hbond_atom_site_label_D
_geom_hbond_atom_site_label_H
_geom_hbond_atom_site_label_A
_geom_hbond_distance_DH
_geom_hbond_distance_HA
_geom_hbond_distance_DA
_geom_hbond_angle_DHA
O1 H01 Cl2 0.825(18) 2.23(2) 3.023(2) 160(3)
C34 H34 Cl1 0.95 2.77 3.515(3) 136.1
C35 H35 Cl2 0.95 2.78 3.704(3) 166.2
